data_4515227
loop_
_publ_author_name
'Tsobnang, Patrice Kenfack'
'Hast\"urk, Emrah'
'Fr\"ohlich, Dominik'
'Wenger, Emmanuel'
'Durand, Pierrick'
'Ngolui, John Lambi'
'Lecomte, Claude'
'Janiak, Christoph'

_publ_section_title
;
 Water Vapor Single-Gas Selectivity via Flexibility of Three Potential
 Materials for Autonomous Indoor Humidity Control
;
_journal_issue 5
_journal_name_full 'Crystal Growth &amp; Design'
_journal_page_first 2869
_journal_paper_doi 10.1021/acs.cgd.9b00097
_journal_volume 19
_journal_year 2019
_chemical_formula_moiety 'C24 H32 Cl Cu2 N8, C6 Cr O12, H2O'
_chemical_formula_sum 'C30 H34 Cl Cr Cu2 N8 O13'
_chemical_formula_weight 929.18
_chemical_name_common catena-{[Cu2(amp)4Cl][Cr(ox)3].H2O
_space_group_crystal_system monoclinic
_space_group_IT_number 14
_space_group_name_Hall '-P 2yn'
_space_group_name_H-M_alt 'P 1 21/n 1'
_symmetry_space_group_name_Hall '-P 2yn'
_symmetry_space_group_name_H-M 'P 1 21/n 1'
_atom_sites_solution_hydrogens mixed
_atom_sites_solution_primary direct
_atom_sites_solution_secondary difmap
_audit_creation_method SHELXL-2014
_cell_angle_alpha 90
_cell_angle_beta 68.486(5)
_cell_angle_gamma 90
_cell_formula_units_Z 4
_cell_length_a 17.568(5)
_cell_length_b 16.601(5)
_cell_length_c 13.578(5)
_cell_measurement_reflns_used 9432
_cell_measurement_temperature 298(2)
_cell_measurement_theta_max 29.82
_cell_measurement_theta_min 2.71
_cell_volume 3684(2)
_computing_cell_refinement 'APEX2 v2013.4-1 (Bruker AXS, 2013)'
_computing_data_collection 'APEX2 v2013.4-1 (Bruker AXS, 2013)'
_computing_data_reduction 'CrysAlisPro, (Agilent Technologies, 2014)'
_computing_molecular_graphics 'DIAMOND for Windows (Brandenburg, 2018)'
_computing_structure_refinement 'SHELXL-2014 (Sheldrick, 2015)'
_computing_structure_solution 'SHELXS-97 (Sheldrick, 2015)'
_diffrn_ambient_temperature 298(2)
_diffrn_measured_fraction_theta_full 0.998
_diffrn_measured_fraction_theta_max 0.998
_diffrn_measurement_device_type D8-Venture
_diffrn_measurement_method '\f and \w scans'
_diffrn_radiation_type MoK\a
_diffrn_radiation_wavelength 0.71073
_diffrn_reflns_av_R_equivalents 0.0487
_diffrn_reflns_av_unetI/netI 0.0223
_diffrn_reflns_Laue_measured_fraction_full 0.998
_diffrn_reflns_Laue_measured_fraction_max 0.998
_diffrn_reflns_limit_h_max 21
_diffrn_reflns_limit_h_min -21
_diffrn_reflns_limit_k_max 20
_diffrn_reflns_limit_k_min -20
_diffrn_reflns_limit_l_max 14
_diffrn_reflns_limit_l_min -16
_diffrn_reflns_number 117977
_diffrn_reflns_point_group_measured_fraction_full 0.998
_diffrn_reflns_point_group_measured_fraction_max 0.998
_diffrn_reflns_theta_full 25.000
_diffrn_reflns_theta_max 26.399
_diffrn_reflns_theta_min 2.372
_diffrn_source 'sealed tube'
_exptl_absorpt_coefficient_mu 1.581
_exptl_absorpt_correction_T_max 0.7461
_exptl_absorpt_correction_T_min 0.5221
_exptl_absorpt_correction_type multi-scan
_exptl_absorpt_process_details 'CrysAlisPro,(Agilent Technologies, 2014)'
_exptl_crystal_colour blue
_exptl_crystal_density_diffrn 1.675
_exptl_crystal_density_method 'not measured'
_exptl_crystal_description Prismatic
_exptl_crystal_F_000 1892
_exptl_crystal_size_max 0.220
_exptl_crystal_size_mid 0.150
_exptl_crystal_size_min 0.110
_refine_diff_density_max 1.065
_refine_diff_density_min -0.579
_refine_diff_density_rms 0.111
_refine_ls_extinction_method none
_refine_ls_goodness_of_fit_ref 1.108
_refine_ls_hydrogen_treatment mixed
_refine_ls_matrix_type full
_refine_ls_number_parameters 520
_refine_ls_number_reflns 7528
_refine_ls_number_restraints 0
_refine_ls_restrained_S_all 1.108
_refine_ls_R_factor_all 0.0849
_refine_ls_R_factor_gt 0.0604
_refine_ls_shift/su_max 0.000
_refine_ls_shift/su_mean 0.000
_refine_ls_structure_factor_coef Fsqd
_refine_ls_weighting_details 'w=1/[\s^2^(Fo^2^)+(0.0110P)^2^+17.5239P] where P=(Fo^2^+2Fc^2^)/3'
_refine_ls_weighting_scheme calc
_refine_ls_wR_factor_gt 0.1114
_refine_ls_wR_factor_ref 0.1272
_reflns_Friedel_coverage 0.000
_reflns_number_gt 5960
_reflns_number_total 7528
_reflns_threshold_expression 'I > 2\s(I)'
_cod_data_source_file II-prime_file001.cif
_cod_data_source_block II-prime
_cod_database_code 4515227
_shelx_space_group_comment
;
The symmetry employed for this shelxl refinement is uniquely defined
by the following loop, which should always be used as a source of
symmetry information in preference to the above space-group names.
They are only intended as comments.
;
_shelx_estimated_absorpt_t_min 0.722
_shelx_estimated_absorpt_t_max 0.845
_shelxl_version_number 2014-3

loop_
_space_group_symop_operation_xyz
'x, y, z'
'-x+1/2, y+1/2, -z+1/2'
'-x, -y, -z'
'x-1/2, -y-1/2, z-1/2'

loop_
_atom_site_label
_atom_site_type_symbol
_atom_site_fract_x
_atom_site_fract_y
_atom_site_fract_z
_atom_site_U_iso_or_equiv
_atom_site_adp_type
_atom_site_occupancy
_atom_site_site_symmetry_order
_atom_site_calc_flag
_atom_site_refinement_flags_posn
_atom_site_refinement_flags_adp
Cu1 Cu 0.47807(3) 0.23353(3) 0.95312(4) 0.03789(15) Uani 1 1 d . .
N1 N 0.4835(3) 0.3533(3) 0.9541(4) 0.0495(11) Uani 1 1 d . .
H1A H 0.496(3) 0.366(3) 1.010(5) 0.059 Uiso 1 1 d . U
H1B H 0.529(3) 0.380(3) 0.893(5) 0.059 Uiso 1 1 d . U
N2 N 0.3590(2) 0.2550(3) 1.0363(3) 0.0472(10) Uani 1 1 d . .
N3 N 0.4723(2) 0.1139(2) 0.9650(3) 0.0381(8) Uani 1 1 d . .
H3A H 0.425(3) 0.097(3) 0.964(4) 0.046 Uiso 1 1 d . U
H3B H 0.468(3) 0.103(3) 1.032(4) 0.046 Uiso 1 1 d . U
N4 N 0.5994(2) 0.2105(2) 0.9067(3) 0.0409(9) Uani 1 1 d . .
C19 C 0.3020(3) 0.2017(4) 1.0906(4) 0.0562(14) Uani 1 1 d . .
H19 H 0.3176 0.1490 1.0966 0.067 Uiso 1 1 calc R U
C20 C 0.2204(4) 0.2228(5) 1.1380(5) 0.0680(17) Uani 1 1 d . .
H20 H 0.1814 0.1850 1.1753 0.082 Uiso 1 1 calc R U
C21 C 0.1983(4) 0.3012(5) 1.1287(5) 0.078(2) Uani 1 1 d . .
H21 H 0.1437 0.3166 1.1587 0.094 Uiso 1 1 calc R U
C22 C 0.2568(4) 0.3565(5) 1.0750(5) 0.0724(19) Uani 1 1 d . .
H22 H 0.2428 0.4099 1.0702 0.087 Uiso 1 1 calc R U
C23 C 0.3371(3) 0.3314(4) 1.0284(4) 0.0537(13) Uani 1 1 d . .
C24 C 0.4034(4) 0.3856(3) 0.9645(5) 0.0654(16) Uani 1 1 d . .
H24B H 0.4009 0.3921 0.8948 0.079 Uiso 1 1 calc R U
H24A H 0.3961 0.4382 0.9979 0.079 Uiso 1 1 calc R U
C25 C 0.6598(3) 0.2591(3) 0.9059(4) 0.0543(13) Uani 1 1 d . .
H25 H 0.6484 0.3132 0.9223 0.065 Uiso 1 1 calc R U
C26 C 0.7393(4) 0.2318(4) 0.8815(5) 0.0687(17) Uani 1 1 d . .
H26 H 0.7804 0.2672 0.8812 0.082 Uiso 1 1 calc R U
C27 C 0.7562(4) 0.1525(5) 0.8581(5) 0.0720(18) Uani 1 1 d . .
H27 H 0.8091 0.1331 0.8421 0.086 Uiso 1 1 calc R U
C28 C 0.6954(3) 0.1016(4) 0.8582(5) 0.0571(14) Uani 1 1 d . .
H28 H 0.7059 0.0472 0.8422 0.068 Uiso 1 1 calc R U
C29 C 0.6174(3) 0.1328(3) 0.8828(4) 0.0426(11) Uani 1 1 d . .
C30 C 0.5476(3) 0.0816(3) 0.8851(4) 0.0457(11) Uani 1 1 d . .
H30B H 0.5430 0.0815 0.8161 0.055 Uiso 1 1 calc R U
H30A H 0.5563 0.0266 0.9028 0.055 Uiso 1 1 calc R U
Cu2 Cu 0.45122(4) 0.24023(3) 0.57957(5) 0.04110(15) Uani 1 1 d . .
N5 N 0.5586(2) 0.2995(3) 0.5116(3) 0.0466(10) Uani 1 1 d . .
N6 N 0.4102(3) 0.3538(3) 0.6053(4) 0.0506(11) Uani 1 1 d . .
H6A H 0.360(4) 0.363(3) 0.661(5) 0.061 Uiso 1 1 d . U
H6B H 0.398(3) 0.370(3) 0.552(5) 0.061 Uiso 1 1 d . U
N7 N 0.3424(2) 0.1854(2) 0.6106(3) 0.0398(9) Uani 1 1 d . .
N8 N 0.4910(3) 0.1269(3) 0.5517(4) 0.0446(10) Uani 1 1 d . .
H8A H 0.532(3) 0.113(3) 0.562(4) 0.053 Uiso 1 1 d . U
H8B H 0.498(3) 0.121(3) 0.489(5) 0.053 Uiso 1 1 d . U
C7 C 0.6284(3) 0.2712(4) 0.4416(4) 0.0555(14) Uani 1 1 d . .
H7 H 0.6304 0.2181 0.4189 0.067 Uiso 1 1 calc R U
C8 C 0.6985(4) 0.3188(5) 0.4013(5) 0.074(2) Uani 1 1 d . .
H8 H 0.7470 0.2981 0.3528 0.089 Uiso 1 1 calc R U
C9 C 0.6936(5) 0.3965(5) 0.4355(6) 0.079(2) Uani 1 1 d . .
H9 H 0.7396 0.4293 0.4105 0.095 Uiso 1 1 calc R U
C10 C 0.6218(4) 0.4269(4) 0.5064(5) 0.0704(18) Uani 1 1 d . .
H10 H 0.6188 0.4801 0.5291 0.085 Uiso 1 1 calc R U
C11 C 0.5541(4) 0.3773(3) 0.5433(4) 0.0533(13) Uani 1 1 d . .
C12 C 0.4735(4) 0.4040(3) 0.6202(5) 0.0600(15) Uani 1 1 d . .
H12A H 0.4721 0.3984 0.6919 0.072 Uiso 1 1 calc R U
H12B H 0.4643 0.4602 0.6082 0.072 Uiso 1 1 calc R U
C13 C 0.2718(3) 0.2181(3) 0.6142(4) 0.0509(12) Uani 1 1 d . .
H13 H 0.2696 0.2733 0.6040 0.061 Uiso 1 1 calc R U
C14 C 0.2023(3) 0.1730(4) 0.6325(5) 0.0642(16) Uani 1 1 d . .
H14 H 0.1543 0.1973 0.6337 0.077 Uiso 1 1 calc R U
C15 C 0.2046(4) 0.0925(4) 0.6489(5) 0.0679(16) Uani 1 1 d . .
H15 H 0.1579 0.0613 0.6628 0.081 Uiso 1 1 calc R U
C16 C 0.2766(4) 0.0577(3) 0.6447(5) 0.0592(14) Uani 1 1 d . .
H16 H 0.2795 0.0026 0.6549 0.071 Uiso 1 1 calc R U
C17 C 0.3446(3) 0.1058(3) 0.6250(4) 0.0429(11) Uani 1 1 d . .
C18 C 0.4262(3) 0.0741(3) 0.6198(5) 0.0529(13) Uani 1 1 d . .
H18A H 0.4281 0.0724 0.6903 0.063 Uiso 1 1 calc R U
H18B H 0.4342 0.0198 0.5914 0.063 Uiso 1 1 calc R U
Cr Cr 0.49378(4) 0.16282(4) 0.25241(6) 0.03475(17) Uani 1 1 d . .
O1 O 0.3784(2) -0.0261(2) 0.4138(3) 0.0624(11) Uani 1 1 d . .
O2 O 0.2809(2) 0.0519(3) 0.3183(4) 0.0701(12) Uani 1 1 d . .
O3 O 0.46551(18) 0.07528(18) 0.3570(2) 0.0378(7) Uani 1 1 d . .
O4 O 0.38348(19) 0.1399(2) 0.2534(3) 0.0454(8) Uani 1 1 d . .
O5 O 0.4424(2) 0.3804(2) 0.3814(3) 0.0552(9) Uani 1 1 d . .
O6 O 0.4840(3) 0.3894(2) 0.1641(3) 0.0573(10) Uani 1 1 d . .
O7 O 0.4569(2) 0.24722(18) 0.3638(2) 0.0411(7) Uani 1 1 d . .
O8 O 0.50710(19) 0.25687(19) 0.1581(2) 0.0397(7) Uani 1 1 d . .
O9 O 0.7223(2) 0.0914(2) 0.1850(3) 0.0554(9) Uani 1 1 d . .
O10 O 0.6441(2) -0.0019(2) 0.0776(3) 0.0570(10) Uani 1 1 d . .
O11 O 0.60662(19) 0.16277(19) 0.2494(3) 0.0415(7) Uani 1 1 d . .
O12 O 0.54002(18) 0.08446(19) 0.1369(2) 0.0389(7) Uani 1 1 d . .
C1 C 0.3999(3) 0.0367(3) 0.3664(4) 0.0395(10) Uani 1 1 d . .
C2 C 0.3478(3) 0.0780(3) 0.3089(4) 0.0429(11) Uani 1 1 d . .
C3 C 0.4596(3) 0.3196(3) 0.3289(4) 0.0382(10) Uani 1 1 d . .
C4 C 0.4852(3) 0.3250(3) 0.2065(4) 0.0391(10) Uani 1 1 d . .
C5 C 0.6524(3) 0.1064(3) 0.1925(4) 0.0418(11) Uani 1 1 d . .
C6 C 0.6111(3) 0.0568(3) 0.1293(4) 0.0393(10) Uani 1 1 d . .
Cl Cl 0.45941(9) 0.23121(8) 0.77041(10) 0.0537(3) Uani 1 1 d . .
O1W O 0.6156(3) 0.4578(3) 0.7994(5) 0.1016(18) Uani 1 1 d . .
H1W H 0.6639 0.4572 0.8188 0.152 Uiso 1 1 d . U
H2W H 0.5981 0.5067 0.8018 0.152 Uiso 1 1 d . U

loop_
_atom_site_aniso_label
_atom_site_aniso_U_11
_atom_site_aniso_U_22
_atom_site_aniso_U_33
_atom_site_aniso_U_23
_atom_site_aniso_U_13
_atom_site_aniso_U_12
Cu1 0.0412(3) 0.0354(3) 0.0377(3) 0.0009(2) -0.0152(2) 0.0024(2)
N1 0.077(3) 0.038(2) 0.040(2) 0.0020(18) -0.027(2) 0.000(2)
N2 0.044(2) 0.067(3) 0.033(2) -0.0024(19) -0.0165(18) 0.013(2)
N3 0.040(2) 0.040(2) 0.040(2) 0.0034(17) -0.0220(18) -0.0055(17)
N4 0.045(2) 0.041(2) 0.038(2) 0.0008(17) -0.0169(17) 0.0004(17)
C19 0.049(3) 0.074(4) 0.046(3) 0.001(3) -0.018(2) 0.006(3)
C20 0.050(3) 0.108(5) 0.045(3) -0.011(3) -0.016(3) 0.004(3)
C21 0.054(4) 0.126(6) 0.057(4) -0.036(4) -0.023(3) 0.034(4)
C22 0.068(4) 0.092(5) 0.061(4) -0.021(4) -0.028(3) 0.038(4)
C23 0.062(3) 0.067(4) 0.036(3) -0.011(2) -0.023(2) 0.023(3)
C24 0.094(5) 0.044(3) 0.063(4) -0.005(3) -0.034(3) 0.023(3)
C25 0.058(3) 0.054(3) 0.054(3) 0.003(2) -0.024(3) -0.017(3)
C26 0.052(3) 0.086(5) 0.070(4) 0.003(3) -0.025(3) -0.021(3)
C27 0.043(3) 0.097(5) 0.077(4) 0.007(4) -0.023(3) -0.003(3)
C28 0.045(3) 0.060(3) 0.065(4) 0.001(3) -0.018(3) 0.008(2)
C29 0.040(2) 0.053(3) 0.034(2) 0.002(2) -0.0128(19) 0.003(2)
C30 0.050(3) 0.032(2) 0.054(3) -0.002(2) -0.019(2) 0.002(2)
Cu2 0.0444(3) 0.0381(3) 0.0430(3) -0.0030(2) -0.0186(3) 0.0021(2)
N5 0.044(2) 0.062(3) 0.036(2) 0.0023(19) -0.0173(18) -0.0062(19)
N6 0.070(3) 0.043(2) 0.044(2) -0.0004(19) -0.026(2) 0.005(2)
N7 0.044(2) 0.039(2) 0.040(2) -0.0027(16) -0.0184(17) 0.0077(17)
N8 0.050(2) 0.049(2) 0.044(2) -0.0048(19) -0.028(2) 0.0122(19)
C7 0.058(3) 0.073(4) 0.040(3) -0.002(3) -0.024(2) -0.010(3)
C8 0.056(4) 0.122(6) 0.043(3) 0.014(4) -0.016(3) -0.017(4)
C9 0.079(5) 0.098(6) 0.076(5) 0.029(4) -0.048(4) -0.040(4)
C10 0.083(5) 0.067(4) 0.077(4) 0.022(3) -0.049(4) -0.023(3)
C11 0.077(4) 0.049(3) 0.050(3) 0.012(2) -0.043(3) -0.017(3)
C12 0.091(4) 0.035(3) 0.063(4) -0.006(2) -0.038(3) -0.006(3)
C13 0.048(3) 0.046(3) 0.062(3) -0.006(2) -0.023(3) 0.010(2)
C14 0.047(3) 0.070(4) 0.079(4) -0.008(3) -0.028(3) 0.011(3)
C15 0.052(3) 0.069(4) 0.078(4) -0.004(3) -0.018(3) -0.002(3)
C16 0.070(4) 0.043(3) 0.068(4) 0.005(3) -0.029(3) -0.007(3)
C17 0.051(3) 0.044(3) 0.037(2) 0.000(2) -0.020(2) 0.006(2)
C18 0.069(3) 0.031(2) 0.068(4) 0.000(2) -0.036(3) 0.014(2)
Cr 0.0385(4) 0.0345(4) 0.0362(4) -0.0016(3) -0.0195(3) 0.0016(3)
O1 0.057(2) 0.048(2) 0.089(3) 0.023(2) -0.035(2) -0.0121(18)
O2 0.049(2) 0.066(3) 0.111(4) 0.007(2) -0.048(2) -0.0062(19)
O3 0.0407(17) 0.0373(17) 0.0422(17) 0.0036(13) -0.0231(14) -0.0021(13)
O4 0.0423(18) 0.050(2) 0.053(2) 0.0010(16) -0.0276(16) 0.0037(15)
O5 0.084(3) 0.0402(19) 0.047(2) -0.0100(16) -0.0308(19) 0.0128(18)
O6 0.092(3) 0.0385(19) 0.046(2) 0.0053(16) -0.030(2) 0.0030(18)
O7 0.055(2) 0.0365(17) 0.0373(17) -0.0035(13) -0.0233(15) 0.0033(14)
O8 0.0445(17) 0.0444(18) 0.0292(15) 0.0061(13) -0.0122(13) 0.0019(14)
O9 0.0398(19) 0.052(2) 0.081(3) 0.0016(19) -0.0306(18) -0.0017(16)
O10 0.049(2) 0.051(2) 0.075(3) -0.0194(19) -0.0275(19) 0.0092(17)
O11 0.0425(17) 0.0411(18) 0.0476(19) -0.0046(15) -0.0243(15) -0.0020(14)
O12 0.0421(17) 0.0426(18) 0.0386(17) -0.0081(14) -0.0226(14) 0.0042(14)
C1 0.039(2) 0.037(2) 0.047(3) -0.003(2) -0.020(2) 0.0026(19)
C2 0.040(3) 0.039(3) 0.054(3) -0.010(2) -0.023(2) 0.007(2)
C3 0.036(2) 0.047(3) 0.035(2) -0.004(2) -0.0176(19) 0.0031(19)
C4 0.032(2) 0.038(2) 0.045(3) 0.001(2) -0.0114(19) 0.0044(18)
C5 0.043(3) 0.039(3) 0.046(3) 0.009(2) -0.019(2) -0.006(2)
C6 0.040(2) 0.037(2) 0.043(3) 0.004(2) -0.018(2) -0.0023(19)
Cl 0.0777(9) 0.0562(7) 0.0361(6) -0.0018(5) -0.0313(6) 0.0064(6)
O1W 0.081(3) 0.069(3) 0.142(5) 0.015(3) -0.025(3) -0.008(3)

loop_
_atom_type_symbol
_atom_type_description
_atom_type_scat_dispersion_real
_atom_type_scat_dispersion_imag
_atom_type_scat_source
C C 0.0033 0.0016 'International Tables Vol C Tables 4.2.6.8 and 6.1.1.4'
H H 0.0000 0.0000 'International Tables Vol C Tables 4.2.6.8 and 6.1.1.4'
N N 0.0061 0.0033 'International Tables Vol C Tables 4.2.6.8 and 6.1.1.4'
O O 0.0106 0.0060 'International Tables Vol C Tables 4.2.6.8 and 6.1.1.4'
Cl Cl 0.1484 0.1585 'International Tables Vol C Tables 4.2.6.8 and 6.1.1.4'
Cr Cr 0.3209 0.6236 'International Tables Vol C Tables 4.2.6.8 and 6.1.1.4'
Cu Cu 0.3201 1.2651 'International Tables Vol C Tables 4.2.6.8 and 6.1.1.4'

loop_
_geom_angle_atom_site_label_1
_geom_angle_atom_site_label_2
_geom_angle_atom_site_label_3
_geom_angle
N1 Cu1 N3 175.02(17)
N1 Cu1 N2 82.1(2)
N3 Cu1 N2 96.85(18)
N1 Cu1 N4 98.22(18)
N3 Cu1 N4 81.57(16)
N2 Cu1 N4 165.35(16)
N1 Cu1 Cl 92.55(13)
N3 Cu1 Cl 92.38(12)
N2 Cu1 Cl 93.94(12)
N4 Cu1 Cl 100.66(11)
C24 N1 Cu1 108.6(4)
C24 N1 H1A 112(4)
Cu1 N1 H1A 105(4)
C24 N1 H1B 111(3)
Cu1 N1 H1B 117(3)
H1A N1 H1B 103(5)
C19 N2 C23 119.4(5)
C19 N2 Cu1 127.4(4)
C23 N2 Cu1 113.1(4)
C30 N3 Cu1 107.4(3)
C30 N3 H3A 118(3)
Cu1 N3 H3A 109(3)
C30 N3 H3B 113(3)
Cu1 N3 H3B 106(3)
H3A N3 H3B 102(4)
C25 N4 C29 117.7(4)
C25 N4 Cu1 129.3(4)
C29 N4 Cu1 112.7(3)
N2 C19 C20 121.9(6)
N2 C19 H19 119.1
C20 C19 H19 119.1
C21 C20 C19 118.4(7)
C21 C20 H20 120.8
C19 C20 H20 120.8
C22 C21 C20 120.0(6)
C22 C21 H21 120.0
C20 C21 H21 120.0
C21 C22 C23 118.8(6)
C21 C22 H22 120.6
C23 C22 H22 120.6
N2 C23 C22 121.6(6)
N2 C23 C24 115.9(5)
C22 C23 C24 122.5(6)
N1 C24 C23 110.9(4)
N1 C24 H24B 109.5
C23 C24 H24B 109.5
N1 C24 H24A 109.5
C23 C24 H24A 109.5
H24B C24 H24A 108.0
N4 C25 C26 122.3(6)
N4 C25 H25 118.8
C26 C25 H25 118.8
C27 C26 C25 119.0(6)
C27 C26 H26 120.5
C25 C26 H26 120.5
C28 C27 C26 119.8(6)
C28 C27 H27 120.1
C26 C27 H27 120.1
C27 C28 C29 118.3(6)
C27 C28 H28 120.9
C29 C28 H28 120.9
N4 C29 C28 122.9(5)
N4 C29 C30 115.3(4)
C28 C29 C30 121.8(5)
N3 C30 C29 108.7(4)
N3 C30 H30B 110.0
C29 C30 H30B 110.0
N3 C30 H30A 110.0
C29 C30 H30A 110.0
H30B C30 H30A 108.3
N8 Cu2 N6 178.83(19)
N8 Cu2 N7 81.58(17)
N6 Cu2 N7 97.80(18)
N8 Cu2 N5 99.68(19)
N6 Cu2 N5 80.7(2)
N7 Cu2 N5 165.29(16)
N8 Cu2 Cl 89.50(13)
N6 Cu2 Cl 91.58(14)
N7 Cu2 Cl 99.06(11)
N5 Cu2 Cl 95.61(12)
C7 N5 C11 119.6(5)
C7 N5 Cu2 127.9(4)
C11 N5 Cu2 112.5(4)
C12 N6 Cu2 108.5(4)
C12 N6 H6A 109(4)
Cu2 N6 H6A 118(4)
C12 N6 H6B 112(4)
Cu2 N6 H6B 109(4)
H6A N6 H6B 100(5)
C17 N7 C13 118.1(4)
C17 N7 Cu2 113.6(3)
C13 N7 Cu2 128.3(3)
C18 N8 Cu2 107.9(3)
C18 N8 H8A 104(4)
Cu2 N8 H8A 121(4)
C18 N8 H8B 111(4)
Cu2 N8 H8B 103(4)
H8A N8 H8B 110(5)
N5 C7 C8 122.0(6)
N5 C7 H7 119.0
C8 C7 H7 119.0
C9 C8 C7 117.7(6)
C9 C8 H8 121.1
C7 C8 H8 121.1
C8 C9 C10 121.0(6)
C8 C9 H9 119.5
C10 C9 H9 119.5
C9 C10 C11 118.8(7)
C9 C10 H10 120.6
C11 C10 H10 120.6
N5 C11 C10 120.8(6)
N5 C11 C12 115.9(5)
C10 C11 C12 123.3(6)
N6 C12 C11 108.0(4)
N6 C12 H12A 110.1
C11 C12 H12A 110.1
N6 C12 H12B 110.1
C11 C12 H12B 110.1
H12A C12 H12B 108.4
N7 C13 C14 122.3(5)
N7 C13 H13 118.8
C14 C13 H13 118.8
C15 C14 C13 119.2(5)
C15 C14 H14 120.4
C13 C14 H14 120.4
C14 C15 C16 119.3(6)
C14 C15 H15 120.4
C16 C15 H15 120.4
C15 C16 C17 119.0(5)
C15 C16 H16 120.5
C17 C16 H16 120.5
N7 C17 C16 122.0(5)
N7 C17 C18 114.7(4)
C16 C17 C18 123.3(5)
N8 C18 C17 109.1(4)
N8 C18 H18A 109.9
C17 C18 H18A 109.9
N8 C18 H18B 109.9
C17 C18 H18B 109.9
H18A C18 H18B 108.3
O3 Cr O11 90.03(13)
O3 Cr O12 90.47(14)
O11 Cr O12 82.24(13)
O3 Cr O4 82.25(13)
O11 Cr O4 168.84(14)
O12 Cr O4 89.74(13)
O3 Cr O8 172.13(13)
O11 Cr O8 96.18(14)
O12 Cr O8 95.14(14)
O4 Cr O8 92.25(14)
O3 Cr O7 92.64(13)
O11 Cr O7 93.50(13)
O12 Cr O7 174.74(14)
O4 Cr O7 94.89(14)
O8 Cr O7 82.20(13)
C1 O3 Cr 114.9(3)
C2 O4 Cr 115.0(3)
C3 O7 Cr 114.9(3)
C4 O8 Cr 114.8(3)
C5 O11 Cr 114.5(3)
C6 O12 Cr 113.6(3)
O1 C1 O3 125.3(4)
O1 C1 C2 121.1(4)
O3 C1 C2 113.6(4)
O2 C2 O4 126.1(5)
O2 C2 C1 120.8(5)
O4 C2 C1 113.1(4)
O5 C3 O7 126.6(4)
O5 C3 C4 119.5(4)
O7 C3 C4 113.9(4)
O6 C4 O8 125.5(4)
O6 C4 C3 120.5(4)
O8 C4 C3 114.0(4)
O9 C5 O11 125.8(5)
O9 C5 C6 120.5(4)
O11 C5 C6 113.7(4)
O10 C6 O12 124.7(4)
O10 C6 C5 121.7(4)
O12 C6 C5 113.6(4)
Cu1 Cl Cu2 174.43(7)
H1W O1W H2W 109.4

loop_
_geom_bond_atom_site_label_1
_geom_bond_atom_site_label_2
_geom_bond_distance
Cu1 N1 1.991(4)
Cu1 N3 1.993(4)
Cu1 N2 2.012(4)
Cu1 N4 2.025(4)
Cu1 Cl 2.6192(16)
N1 C24 1.464(7)
N1 H1A 0.89(6)
N1 H1B 1.02(6)
N2 C19 1.336(7)
N2 C23 1.341(7)
N3 C30 1.471(6)
N3 H3A 0.88(5)
N3 H3B 0.90(5)
N4 C25 1.331(6)
N4 C29 1.339(6)
C19 C20 1.384(8)
C19 H19 0.9300
C20 C21 1.377(10)
C20 H20 0.9300
C21 C22 1.372(10)
C21 H21 0.9300
C22 C23 1.381(8)
C22 H22 0.9300
C23 C24 1.477(8)
C24 H24B 0.9700
C24 H24A 0.9700
C25 C26 1.388(8)
C25 H25 0.9300
C26 C27 1.362(9)
C26 H26 0.9300
C27 C28 1.362(8)
C27 H27 0.9300
C28 C29 1.387(7)
C28 H28 0.9300
C29 C30 1.483(7)
C30 H30B 0.9700
C30 H30A 0.9700
Cu2 N8 1.995(4)
Cu2 N6 2.002(4)
Cu2 N7 2.017(4)
Cu2 N5 2.025(4)
Cu2 Cl 2.6516(16)
N5 C7 1.331(7)
N5 C11 1.355(7)
N6 C12 1.462(7)
N6 H6A 0.94(6)
N6 H6B 0.86(6)
N7 C17 1.338(6)
N7 C13 1.339(6)
N8 C18 1.465(7)
N8 H8A 0.82(6)
N8 H8B 0.82(6)
C7 C8 1.396(8)
C7 H7 0.9300
C8 C9 1.363(10)
C8 H8 0.9300
C9 C10 1.372(10)
C9 H9 0.9300
C10 C11 1.382(8)
C10 H10 0.9300
C11 C12 1.485(8)
C12 H12A 0.9700
C12 H12B 0.9700
C13 C14 1.374(8)
C13 H13 0.9300
C14 C15 1.358(9)
C14 H14 0.9300
C15 C16 1.372(8)
C15 H15 0.9300
C16 C17 1.380(7)
C16 H16 0.9300
C17 C18 1.505(7)
C18 H18A 0.9700
C18 H18B 0.9700
Cr O3 1.964(3)
Cr O11 1.968(3)
Cr O12 1.969(3)
Cr O4 1.970(3)
Cr O8 1.978(3)
Cr O7 1.988(3)
O1 C1 1.210(6)
O2 C2 1.215(6)
O3 C1 1.283(5)
O4 C2 1.293(6)
O5 C3 1.209(5)
O6 C4 1.219(5)
O7 C3 1.286(6)
O8 C4 1.294(5)
O9 C5 1.220(5)
O10 C6 1.217(6)
O11 C5 1.290(6)
O12 C6 1.299(5)
C1 C2 1.563(6)
C3 C4 1.557(6)
C5 C6 1.548(6)
O1W H1W 0.9750
O1W H2W 0.8654

loop_
_geom_hbond_atom_site_label_D
_geom_hbond_atom_site_label_H
_geom_hbond_atom_site_label_A
_geom_hbond_distance_DH
_geom_hbond_distance_HA
_geom_hbond_distance_DA
_geom_hbond_angle_DHA
_geom_hbond_site_symmetry_A
C18 H18A Cl 0.97 2.98 3.493(6) 114.4 .
C18 H18B O3 0.97 2.64 3.210(6) 117.5 3_656
C13 H13 O9 0.93 2.50 3.326(6) 147.5 4_566
C12 H12A Cl 0.97 2.95 3.476(6) 115.1 .
C22 H22 O1 0.93 2.32 3.033(7) 133.6 2_556
C14 H14 O8 0.93 2.60 3.517(6) 169.6 4_566
C26 H26 O4 0.93 2.52 3.277(7) 138.6 4_666
C10 H10 O5 0.93 2.65 3.544(8) 160.8 3_666
C7 H7 O11 0.93 2.65 3.306(6) 128.1 .
N6 H6B O5 0.86(6) 2.16(6) 2.915(6) 145(5) .
N6 H6A O9 0.94(6) 2.44(6) 3.205(6) 139(5) 4_566
N8 H8B O3 0.82(6) 2.20(6) 2.966(5) 155(5) .
N8 H8A O1 0.82(6) 2.25(6) 3.012(6) 157(5) 3_656
N3 H3B O12 0.90(5) 2.25(5) 3.023(5) 143(4) 1_556
N3 H3A O10 0.88(5) 2.19(5) 2.973(5) 147(4) 3_656
N1 H1B O1W 1.02(6) 2.04(6) 3.038(7) 165(5) .
N1 H1A O6 0.89(6) 2.06(6) 2.916(6) 161(5) 1_556
O1W H1W O2 0.98 2.06 3.011(7) 164.9 4_666
O1W H2W O6 0.87 2.18 3.017(6) 161.3 3_666
